data_2103923
loop_
_publ_author_name
'Onoda, Mitsuko'
'Dhaussy, Anne-Claire'
'Kanke, Yasushi'

_publ_section_title
;
 Structural characterization of YV~4~O~8~: simultaneous analysis of
 coexisting polytypes and simulation of diffuse scattering for a
 stacking disorder model
;
_journal_issue 4
_journal_name_full 'Acta Crystallographica Section B'
_journal_page_first 429
_journal_page_last 438
_journal_paper_doi 10.1107/S0108768103010450
_journal_volume 59
_journal_year 2003
_chemical_formula_sum 'O8 V4 Y'
_chemical_formula_weight 420.67
_symmetry_cell_setting monoclinic
_audit_conform_dict_name cif_ms.dic
_audit_conform_dict_version 1.0
_cell_angle_alpha 90
_cell_angle_beta 90
_cell_angle_gamma 90
_cell_formula_units_Z 2
_cell_length_a 9.1090(10)
_cell_length_b 10.6870(10)
_cell_length_c 2.8870(10)
_cell_measurement_reflns_used 22
_cell_measurement_temperature 293
_cell_measurement_theta_max 30
_cell_measurement_theta_min 0
_cell_volume 281.04(11)
_computing_structure_refinement 'FMLSM (Kato, 1994)'
_diffrn_ambient_temperature 293
_diffrn_measurement_device 'Enraf-Nonius CAD4'
_diffrn_measurement_method \w-2\q
_diffrn_radiation_monochromator graphite
_diffrn_radiation_source xray_tube
_diffrn_radiation_type 'Mo K\a'
_diffrn_radiation_wavelength .70930
_diffrn_reflns_av_R_equivalents .040
_diffrn_reflns_limit_h_max 12
_diffrn_reflns_limit_h_min -12
_diffrn_reflns_limit_k_max 30
_diffrn_reflns_limit_k_min -30
_diffrn_reflns_limit_l_max 7
_diffrn_reflns_limit_l_min 0
_diffrn_reflns_number 4443
_diffrn_reflns_theta_max 30.00
_diffrn_reflns_theta_min 1.72
_diffrn_standards_decay_% 0
_diffrn_standards_interval_time 240
_diffrn_standards_number 3
_exptl_absorpt_coefficient_mu 165.13
_exptl_absorpt_correction_T_max 0.2795
_exptl_absorpt_correction_type gaussian
_exptl_crystal_colour black
_exptl_crystal_density_diffrn 4.98
_exptl_crystal_density_meas ?
_exptl_crystal_description block
_exptl_crystal_size_max 0.12
_exptl_crystal_size_mid 0.11
_exptl_crystal_size_min 0.10
_refine_ls_matrix_type full
_refine_ls_number_parameters 97
_refine_ls_number_reflns 3546
_refine_ls_number_restraints 0
_refine_ls_R_factor_obs .046
_refine_ls_structure_factor_coef F
_refine_ls_weighting_details w=1
_refine_ls_weighting_scheme calc
_refine_ls_wR_factor_obs .055
_reflns_number_observed 3546
_reflns_number_total 4443
_reflns_observed_criterion >2sigma(I)
_cod_data_source_file ck0019.cif
_cod_data_source_block I
_cod_depositor_comments
;
The following automatic conversions were performed:
'_exptl_absorpt_correction_type' value 'Gaussian' changed to 'gaussian'
according to '/home/saulius/struct/CIF-dictionaries/cif_core.dic'
dictionary named 'cif_core.dic' version 2.4.1 from 2010-06-29.

Automatic conversion script
Id: cif_fix_enum 1527 2010-12-29 10:47:43Z saulius 

The following automatic conversions were performed:

'_exptl_absorpt_correction_type' value 'Gaussian' changed to
'gaussian' according to
/home/saulius/struct/CIF-dictionaries/cif_core.dic dictionary named
'cif_core.dic' version 2.4.1 from 2010-06-29.

Automatic conversion script
Id: cif_fix_values 1715 2011-07-08 13:25:40Z adriana 

The following automatic conversions were performed:

'_refine_ls_weighting_scheme' value 'calc w=1' was changed to 'calc'.
New tag '_refine_ls_weighting_details' was created. The value of the
new tag was set to 'w=1'.

Automatic conversion script
Id: cif_fix_values 3143 2015-03-26 13:38:13Z robertas 
;
_cod_original_cell_volume 281.04(5)
_cod_original_formula_sum 'Y V4 O8'
_cod_database_code 2103923
_cod_database_fobs_code 2103923

loop_
_atom_site_aniso_label
_atom_site_aniso_U_11
_atom_site_aniso_U_22
_atom_site_aniso_U_33
_atom_site_aniso_U_12
_atom_site_aniso_U_13
_atom_site_aniso_U_23
Y1B 0.0076(2) 0.0113(2) 0.0136(3) 0.0002(2) -0.0001(4) -0.0010(3)
V1B 0.0038(3) 0.0043(3) 0.0071(4) 0.0001(2) -0.0002(7) -0.0029(7)
V2B 0.0017(3) 0.0036(3) 0.0071(4) 0.0003(2) -0.0030(10) -0.0020(10)

loop_
_atom_site_label
_atom_site_fract_x
_atom_site_fract_y
_atom_site_fract_z
_atom_site_U_iso_or_equiv
_atom_site_occupancy
Y1B 0.24249(7) 0.34248(5) 0.5505(2) 0.00116(2) 1.000000
V1B 0.05925(8) 0.11438(6) 0.75 0.0051(2) 1.000000
V2B 0.41425(6) 0.10157(5) 0.25 0.0041(2) 1.000000
O1B 0.2059(2) 0.1561(2) 0.25 0.0036(6) 1.000000
O2B 0.1165(3) 0.4756(2) 0.25 0.0039(6) 1.000000
O3B 0.4742(3) 0.2171(2) 0.75 0.0044(6) 1.000000
O4B 0.4168(2) 0.4289(2) 0.25 0.0029(5) 1.000000
Y1A 0.24249 0.34248 0.8730(5) 0.0029(6) 1.000000
V1A 0.05925 0.11438 0.75 0.0030(10) 1.000000
V2A 0.41425 0.10157 0.25 0.005(2) 1.000000
O1A 0.2059 0.1561 0.25 0.022(4) 1.000000
O2A 0.1165 0.4756 0.25 0.022 1.000000
O3A 0.4742 0.2171 0.75 0.022 1.000000
O4A 0.4168 0.4289 0.25 0.022 1.000000
